data_2022423
loop_
_publ_author_name
'Wang, Peng'
'Yap, Glenn P. A.'
'Riordan, Charles G.'

_publ_section_title
;
 Iron(II)--alkoxide and --aryloxide complexes of a tris(thioether)borate
 ligand: synthesis, molecular structures, and implications on the origin
 of instability of their iron(II)--catecholate counterpart
;
_journal_coeditor_code YO3080
_journal_issue 9
_journal_name_full 'Acta Crystallographica Section C'
_journal_page_first
;
;
_journal_paper_doi 10.1107/S2053229621008500
_journal_volume 77
_journal_year 2021
_chemical_formula_iupac '[Fe (C21 H38 B S3) (C8 H9 O)]'
_chemical_formula_moiety 'C29 H47 B Fe O S3'
_chemical_formula_sum 'C29 H47 B Fe O S3'
_chemical_formula_weight 574.50
_chemical_name_systematic
(2,6-Dimethylphenolato){tris[(<i>tert</i>-butylsulfanyl)methyl]phenylborato-\k^3^<i>S</i>,<i>S</i>',<i>S</i>''}iron(II)
_space_group_crystal_system monoclinic
_space_group_IT_number 15
_space_group_name_Hall '-C 2yc'
_space_group_name_H-M_alt 'C 1 2/c 1'
_atom_sites_solution_hydrogens geom
_atom_sites_solution_primary direct
_atom_sites_solution_secondary difmap
_audit_creation_method
;
Olex2 1.3
(compiled 2020.01.31 svn.r88ba2a32 for OlexSys, GUI svn.r6032)
;
_cell_angle_alpha 90
_cell_angle_beta 91.664(2)
_cell_angle_gamma 90
_cell_formula_units_Z 8
_cell_length_a 11.4960(19)
_cell_length_b 15.036(2)
_cell_length_c 36.375(6)
_cell_measurement_reflns_used 1011
_cell_measurement_temperature 200(2)
_cell_measurement_theta_max 28.25
_cell_measurement_theta_min 2.24
_cell_volume 6284.9(17)
_computing_cell_refinement
;
SAINT (Bruker, 2002)
;
_computing_data_collection
;
SMART (Bruker, 2002)
;
_computing_data_reduction
;
SAINT (Bruker, 2002)
;
_computing_molecular_graphics
;
OLEX2 (Dolomanov <i>et al.</i>, 2009)
;
_computing_publication_material
;
OLEX2 (Dolomanov <i>et al.</i>, 2009)
;
_computing_structure_refinement
;
SHELXXL2018 (Sheldrick, 2015<i>b</i>)
;
_computing_structure_solution
;
SHELXS1997 (Sheldrick, 2008)
;
_diffrn_ambient_temperature 200.15
_diffrn_detector_area_resol_mean 8.33
_diffrn_measured_fraction_theta_full 0.999
_diffrn_measured_fraction_theta_max 0.999
_diffrn_measurement_device_type 'Bruker APEX'
_diffrn_measurement_method \w
_diffrn_radiation_monochromator graphite
_diffrn_radiation_probe x-ray
_diffrn_radiation_type MoK\a
_diffrn_radiation_wavelength 0.71073
_diffrn_reflns_av_R_equivalents 0.0258
_diffrn_reflns_av_unetI/netI 0.0172
_diffrn_reflns_limit_h_max 15
_diffrn_reflns_limit_h_min -15
_diffrn_reflns_limit_k_max 20
_diffrn_reflns_limit_k_min -20
_diffrn_reflns_limit_l_max 48
_diffrn_reflns_limit_l_min -48
_diffrn_reflns_number 42065
_diffrn_reflns_theta_full 25.242
_diffrn_reflns_theta_max 28.275
_diffrn_reflns_theta_min 2.231
_diffrn_source 'fine focus sealed tube'
_diffrn_standards_decay_% 1
_diffrn_standards_interval_count 0
_diffrn_standards_interval_time 0
_diffrn_standards_number 0
_exptl_absorpt_coefficient_mu 0.699
_exptl_absorpt_correction_T_max 0.9037
_exptl_absorpt_correction_T_min 0.896586
_exptl_absorpt_correction_type multi-scan
_exptl_absorpt_process_details
;
(SADABS; Bruker, 2002)
;
_exptl_crystal_colour yellow
_exptl_crystal_density_diffrn 1.214
_exptl_crystal_density_method 'not measured'
_exptl_crystal_description block
_exptl_crystal_F_000 2464
_exptl_crystal_size_max 0.393
_exptl_crystal_size_mid 0.366
_exptl_crystal_size_min 0.148
_refine_diff_density_max 0.360
_refine_diff_density_min -0.334
_refine_ls_extinction_method none
_refine_ls_goodness_of_fit_ref 1.119
_refine_ls_hydrogen_treatment constr
_refine_ls_matrix_type full
_refine_ls_number_parameters 337
_refine_ls_number_reflns 7796
_refine_ls_number_restraints 44
_refine_ls_restrained_S_all 1.116
_refine_ls_R_factor_all 0.0338
_refine_ls_R_factor_gt 0.0325
_refine_ls_shift/su_max 0.000
_refine_ls_shift/su_mean 0.000
_refine_ls_structure_factor_coef Fsqd
_refine_ls_weighting_details 'w=1/[\s^2^(Fo^2^)+(0.0276P)^2^+6.6546P] where P=(Fo^2^+2Fc^2^)/3'
_refine_ls_weighting_scheme calc
_refine_ls_wR_factor_gt 0.0782
_refine_ls_wR_factor_ref 0.0791
_reflns_number_gt 7494
_reflns_number_total 7796
_reflns_threshold_expression 'I > 2\s(I)'
_cod_data_source_file yo3080sup1.cif
_cod_data_source_block 3
_cod_original_cell_volume 6285.0(18)
_cod_database_code 2022423
_shelx_space_group_comment
;
The symmetry employed for this shelxl refinement is uniquely defined
by the following loop, which should always be used as a source of
symmetry information in preference to the above space-group names.
They are only intended as comments.
;
_shelx_estimated_absorpt_t_min 0.771
_shelx_estimated_absorpt_t_max 0.904

loop_
_space_group_symop_operation_xyz
'x, y, z'
'-x, y, -z+1/2'
'x+1/2, y+1/2, z'
'-x+1/2, y+1/2, -z+1/2'
'-x, -y, -z'
'x, -y, z-1/2'
'-x+1/2, -y+1/2, -z'
'x+1/2, -y+1/2, z-1/2'

loop_
_symmetry_equiv_pos_as_xyz
'x, y, z'
'-x, y, -z+1/2'
'x+1/2, y+1/2, z'
'-x+1/2, y+1/2, -z+1/2'
'-x, -y, -z'
'x, -y, z-1/2'
'-x+1/2, -y+1/2, -z'
'x+1/2, -y+1/2, z-1/2'

loop_
_atom_site_type_symbol
_atom_site_label
_atom_site_fract_x
_atom_site_fract_y
_atom_site_fract_z
_atom_site_U_iso_or_equiv
_atom_site_adp_type
_atom_site_calc_flag
_atom_site_occupancy
_atom_site_disorder_assembly
_atom_site_disorder_group
Fe Fe1 0.75490(2) 0.30452(2) 0.12057(2) 0.02826(6) Uani d 1 . .
B B1 1.03587(13) 0.28478(10) 0.15407(4) 0.0237(3) Uani d 1 . .
O O1A 0.6034(3) 0.3019(10) 0.10315(15) 0.0491(16) Uani d 0.68(3) A .
O O1B 0.6130(11) 0.342(2) 0.1041(2) 0.047(3) Uani d 0.32(3) A 2
S S1 0.91883(3) 0.36996(2) 0.09061(2) 0.02730(8) Uani d 1 . .
S S2 0.81771(3) 0.35490(2) 0.18158(2) 0.02609(8) Uani d 1 . .
S S3 0.85446(3) 0.16201(2) 0.12765(2) 0.02750(8) Uani d 1 . .
C C1 1.04222(12) 0.30703(10) 0.10947(4) 0.0278(3) Uani d 1 . .
H H1A 1.047568 0.250202 0.095877 0.033 Uiso calc 1 . .
H H1B 1.114347 0.340988 0.105166 0.033 Uiso calc 1 . .
C C2 0.91773(14) 0.34983(12) 0.04029(4) 0.0355(3) Uani d 1 . .
C C3 0.81878(17) 0.40710(15) 0.02433(5) 0.0490(4) Uani d 1 . .
H H3A 0.816038 0.401584 -0.002531 0.073 Uiso calc 1 . .
H H3B 0.832118 0.469403 0.031141 0.073 Uiso calc 1 . .
H H3C 0.744726 0.387043 0.034123 0.073 Uiso calc 1 . .
C C4 0.89687(19) 0.25224(14) 0.03119(5) 0.0508(5) Uani d 1 . .
H H4A 0.821222 0.233886 0.040355 0.076 Uiso calc 1 . .
H H4B 0.958467 0.216079 0.042885 0.076 Uiso calc 1 . .
H H4C 0.897499 0.243906 0.004479 0.076 Uiso calc 1 . .
C C5 1.03460(17) 0.38174(16) 0.02642(5) 0.0502(5) Uani d 1 . .
H H5A 1.097210 0.345199 0.037311 0.075 Uiso calc 1 . .
H H5B 1.046675 0.444040 0.033473 0.075 Uiso calc 1 . .
H H5C 1.034956 0.376485 -0.000430 0.075 Uiso calc 1 . .
C C6 0.97380(12) 0.36720(10) 0.17680(4) 0.0286(3) Uani d 1 . .
H H6A 0.988923 0.423779 0.163872 0.034 Uiso calc 1 . .
H H6B 1.010968 0.371322 0.201639 0.034 Uiso calc 1 . .
C C7 0.76438(13) 0.46583(10) 0.19550(4) 0.0321(3) Uani d 1 . .
C C8 0.82242(19) 0.48898(13) 0.23258(5) 0.0490(5) Uani d 1 . .
H H8A 0.906467 0.495433 0.229645 0.074 Uiso calc 1 . .
H H8B 0.807688 0.441383 0.250247 0.074 Uiso calc 1 . .
H H8C 0.790333 0.544980 0.241622 0.074 Uiso calc 1 . .
C C9 0.79117(17) 0.53636(11) 0.16703(5) 0.0422(4) Uani d 1 . .
H H9A 0.758600 0.518162 0.142999 0.063 Uiso calc 1 . .
H H9B 0.875658 0.543307 0.165522 0.063 Uiso calc 1 . .
H H9C 0.756523 0.593073 0.174225 0.063 Uiso calc 1 . .
C C10 0.63379(16) 0.45368(14) 0.19952(6) 0.0510(5) Uani d 1 . .
H H10A 0.598688 0.510588 0.206241 0.077 Uiso calc 1 . .
H H10B 0.619684 0.409689 0.218763 0.077 Uiso calc 1 . .
H H10C 0.599001 0.432967 0.176143 0.077 Uiso calc 1 . .
C C11 0.96969(12) 0.18804(9) 0.16146(4) 0.0283(3) Uani d 1 . .
H H11A 0.936068 0.189295 0.186202 0.034 Uiso calc 1 . .
H H11B 1.028465 0.139931 0.161308 0.034 Uiso calc 1 . .
C C12 0.75918(13) 0.07704(10) 0.14836(5) 0.0327(3) Uani d 1 . .
C C13 0.67512(16) 0.12063(12) 0.17426(6) 0.0447(4) Uani d 1 . .
H H13A 0.625672 0.075011 0.185037 0.067 Uiso calc 1 . .
H H13B 0.626373 0.163448 0.160565 0.067 Uiso calc 1 . .
H H13C 0.719053 0.151568 0.193885 0.067 Uiso calc 1 . .
C C14 0.83350(17) 0.00776(12) 0.16833(7) 0.0512(5) Uani d 1 . .
H H14A 0.874070 0.035343 0.189473 0.077 Uiso calc 1 . .
H H14B 0.890697 -0.016317 0.151520 0.077 Uiso calc 1 . .
H H14C 0.783694 -0.040460 0.176870 0.077 Uiso calc 1 . .
C C15 0.69459(18) 0.03521(14) 0.11535(6) 0.0543(5) Uani d 1 . .
H H15A 0.635924 -0.006499 0.124035 0.081 Uiso calc 1 . .
H H15B 0.750085 0.003331 0.100214 0.081 Uiso calc 1 . .
H H15C 0.656362 0.081992 0.100646 0.081 Uiso calc 1 . .
C C16 1.27024(12) 0.27885(10) 0.15145(4) 0.0284(3) Uani d 1 . .
H H16 1.263364 0.286512 0.125549 0.034 Uiso calc 1 . .
C C17 1.38105(13) 0.27215(11) 0.16771(5) 0.0338(3) Uani d 1 . .
H H17 1.447681 0.276330 0.152959 0.041 Uiso calc 1 . .
C C18 1.39448(14) 0.25945(11) 0.20520(5) 0.0366(3) Uani d 1 . .
H H18 1.469916 0.254758 0.216399 0.044 Uiso calc 1 . .
C C19 1.29596(15) 0.25365(12) 0.22623(4) 0.0373(3) Uani d 1 . .
H H19 1.303769 0.244509 0.252028 0.045 Uiso calc 1 . .
C C20 1.18589(13) 0.26119(11) 0.20968(4) 0.0323(3) Uani d 1 . .
H H20 1.119767 0.256979 0.224652 0.039 Uiso calc 1 . .
C C21 1.16844(12) 0.27478(9) 0.17166(4) 0.0245(3) Uani d 1 . .
C C22 0.51499(16) 0.42829(18) 0.06741(5) 0.0562(6) Uani d 1 . .
C C23 0.42905(18) 0.45175(18) 0.04108(6) 0.0587(5) Uani d 1 . .
H H23 0.423636 0.511537 0.032766 0.070 Uiso calc 1 . .
C C24 0.35223(18) 0.38904(18) 0.02710(6) 0.0601(6) Uani d 1 . .
H H24 0.294269 0.405608 0.009255 0.072 Uiso calc 1 . .
C C25 0.35981(18) 0.30245(17) 0.03908(5) 0.0549(5) Uani d 1 . .
H H25 0.305775 0.259903 0.029557 0.066 Uiso calc 1 . .
C C26 0.44429(17) 0.27566(17) 0.06470(5) 0.0525(5) Uani d 1 . .
C C27 0.52365(15) 0.33889(18) 0.07861(5) 0.0525(5) Uani d 1 . .
C C28 0.5938(2) 0.4984(2) 0.08373(8) 0.0804(8) Uani d 1 . .
H H28A 0.584259 0.553740 0.069726 0.121 Uiso calc 1 . .
H H28B 0.674827 0.478437 0.082725 0.121 Uiso calc 1 . .
H H28C 0.573885 0.508831 0.109383 0.121 Uiso calc 1 . .
C C29 0.4504(3) 0.18006(19) 0.07692(7) 0.0782(8) Uani d 1 . .
H H29A 0.521150 0.152598 0.067723 0.117 Uiso calc 1 . .
H H29B 0.382034 0.147954 0.067144 0.117 Uiso calc 1 . .
H H29C 0.451872 0.177407 0.103850 0.117 Uiso calc 1 . .

loop_
_atom_site_aniso_label
_atom_site_aniso_U_11
_atom_site_aniso_U_22
_atom_site_aniso_U_33
_atom_site_aniso_U_12
_atom_site_aniso_U_13
_atom_site_aniso_U_23
Fe1 0.02171(10) 0.02806(11) 0.03483(12) -0.00087(8) -0.00249(8) 0.00048(8)
B1 0.0205(7) 0.0205(7) 0.0300(7) 0.0001(5) -0.0004(5) -0.0012(5)
O1A 0.0269(10) 0.072(5) 0.0478(13) -0.0005(15) -0.0108(8) 0.008(2)
O1B 0.032(3) 0.065(8) 0.041(2) 0.015(4) -0.010(2) -0.002(3)
S1 0.02515(16) 0.02752(17) 0.02910(17) -0.00122(13) -0.00148(13) 0.00359(13)
S2 0.02428(16) 0.02249(16) 0.03154(17) 0.00197(12) 0.00162(12) -0.00109(12)
S3 0.02476(16) 0.02193(16) 0.03577(18) -0.00322(12) 0.00020(13) -0.00160(13)
C1 0.0229(6) 0.0278(7) 0.0325(7) -0.0007(5) -0.0026(5) 0.0016(5)
C2 0.0350(8) 0.0438(9) 0.0274(7) -0.0002(7) -0.0011(6) 0.0033(6)
C3 0.0452(10) 0.0640(12) 0.0372(9) 0.0069(9) -0.0076(7) 0.0108(8)
C4 0.0628(12) 0.0501(11) 0.0389(9) -0.0031(9) -0.0071(8) -0.0085(8)
C5 0.0415(10) 0.0724(13) 0.0371(9) -0.0049(9) 0.0076(7) 0.0074(9)
C6 0.0224(6) 0.0264(7) 0.0368(7) 0.0013(5) -0.0015(5) -0.0042(6)
C7 0.0317(7) 0.0263(7) 0.0382(8) 0.0085(6) -0.0006(6) -0.0045(6)
C8 0.0617(12) 0.0422(10) 0.0425(9) 0.0150(9) -0.0081(8) -0.0147(8)
C9 0.0481(10) 0.0265(8) 0.0519(10) 0.0061(7) -0.0026(8) 0.0024(7)
C10 0.0317(9) 0.0471(10) 0.0746(13) 0.0127(8) 0.0070(8) -0.0032(9)
C11 0.0240(6) 0.0233(6) 0.0372(7) -0.0009(5) -0.0029(5) 0.0007(5)
C12 0.0272(7) 0.0223(7) 0.0486(9) -0.0058(5) 0.0026(6) 0.0002(6)
C13 0.0405(9) 0.0379(9) 0.0566(11) -0.0022(7) 0.0151(8) 0.0027(8)
C14 0.0417(10) 0.0275(8) 0.0843(15) -0.0011(7) 0.0027(9) 0.0154(9)
C15 0.0467(11) 0.0486(11) 0.0674(13) -0.0227(9) 0.0002(9) -0.0133(9)
C16 0.0254(7) 0.0287(7) 0.0312(7) 0.0007(5) 0.0001(5) -0.0003(5)
C17 0.0241(7) 0.0355(8) 0.0418(8) 0.0004(6) 0.0017(6) -0.0015(6)
C18 0.0272(7) 0.0384(8) 0.0436(9) 0.0025(6) -0.0095(6) -0.0042(7)
C19 0.0379(8) 0.0437(9) 0.0299(7) 0.0045(7) -0.0063(6) -0.0013(6)
C20 0.0284(7) 0.0370(8) 0.0315(7) 0.0036(6) 0.0017(6) -0.0005(6)
C21 0.0222(6) 0.0194(6) 0.0318(7) 0.0004(5) -0.0014(5) -0.0024(5)
C22 0.0297(8) 0.0978(18) 0.0413(10) 0.0038(10) 0.0041(7) -0.0106(11)
C23 0.0412(10) 0.0803(16) 0.0545(12) 0.0105(10) 0.0011(9) 0.0060(11)
C24 0.0399(10) 0.0956(18) 0.0442(10) 0.0143(11) -0.0126(8) 0.0049(11)
C25 0.0418(10) 0.0826(16) 0.0399(10) 0.0060(10) -0.0083(8) -0.0067(10)
C26 0.0424(10) 0.0816(15) 0.0334(9) 0.0212(10) 0.0004(7) -0.0057(9)
C27 0.0262(8) 0.1018(17) 0.0296(8) 0.0178(9) 0.0001(6) -0.0019(9)
C28 0.0482(13) 0.118(2) 0.0750(16) -0.0107(14) 0.0043(11) -0.0266(16)
C29 0.096(2) 0.0861(19) 0.0518(13) 0.0343(16) -0.0057(13) -0.0055(12)

loop_
_atom_type_symbol
_atom_type_description
_atom_type_scat_dispersion_real
_atom_type_scat_dispersion_imag
_atom_type_scat_source
C C 0.0033 0.0016 'International Tables Vol C Tables 4.2.6.8 and 6.1.1.4'
H H 0.0000 0.0000 'International Tables Vol C Tables 4.2.6.8 and 6.1.1.4'
B B 0.0013 0.0007 'International Tables Vol C Tables 4.2.6.8 and 6.1.1.4'
Fe Fe 0.3463 0.8444 'International Tables Vol C Tables 4.2.6.8 and 6.1.1.4'
O O 0.0106 0.0060 'International Tables Vol C Tables 4.2.6.8 and 6.1.1.4'
S S 0.1246 0.1234 'International Tables Vol C Tables 4.2.6.8 and 6.1.1.4'

loop_
_geom_angle_atom_site_label_1
_geom_angle_atom_site_label_2
_geom_angle_atom_site_label_3
_geom_angle_site_symmetry_1
_geom_angle_site_symmetry_3
_geom_angle
_geom_angle_publ_flag
O1A Fe1 S1 . . 126.73(18) y
O1A Fe1 S2 . . 125.1(3) y
O1A Fe1 S3 . . 117.1(5) y
C27 O1A Fe1 . . 145.2(7) y
O1B Fe1 O1A . . 19.3(5) ?
O1B Fe1 S1 . . 115.6(8) y
O1B Fe1 S2 . . 116.5(4) y
O1B Fe1 S3 . . 136.3(10) y
S1 Fe1 S2 . . 94.016(16) ?
S1 Fe1 S3 . . 92.046(17) ?
S2 Fe1 S3 . . 92.937(15) ?
C1 B1 C6 . . 111.57(11) ?
C1 B1 C11 . . 111.50(11) ?
C6 B1 C11 . . 111.46(11) ?
C21 B1 C1 . . 109.41(11) ?
C21 B1 C6 . . 106.35(11) ?
C21 B1 C11 . . 106.26(11) ?
O1B O1A Fe1 . . 78.0(8) ?
O1B O1A C27 . . 75.8(10) ?
O1A O1B Fe1 . . 82.7(9) ?
O1A O1B C27 . . 78.5(15) ?
C27 O1B Fe1 . . 150.3(11) y
C1 S1 Fe1 . . 103.16(5) ?
C1 S1 C2 . . 105.64(7) ?
C2 S1 Fe1 . . 113.33(5) ?
C6 S2 Fe1 . . 102.25(5) ?
C6 S2 C7 . . 105.66(7) ?
C7 S2 Fe1 . . 115.95(5) ?
C11 S3 Fe1 . . 102.24(5) ?
C11 S3 C12 . . 107.44(7) ?
C12 S3 Fe1 . . 111.52(5) ?
B1 C1 S1 . . 114.62(10) ?
B1 C1 H1A . . 108.6 ?
B1 C1 H1B . . 108.6 ?
S1 C1 H1A . . 108.6 ?
S1 C1 H1B . . 108.6 ?
H1A C1 H1B . . 107.6 ?
C3 C2 S1 . . 105.48(12) ?
C4 C2 S1 . . 111.62(12) ?
C4 C2 C3 . . 110.48(15) ?
C4 C2 C5 . . 111.46(16) ?
C5 C2 S1 . . 107.10(12) ?
C5 C2 C3 . . 110.48(15) ?
C2 C3 H3A . . 109.5 ?
C2 C3 H3B . . 109.5 ?
C2 C3 H3C . . 109.5 ?
H3A C3 H3B . . 109.5 ?
H3A C3 H3C . . 109.5 ?
H3B C3 H3C . . 109.5 ?
C2 C4 H4A . . 109.5 ?
C2 C4 H4B . . 109.5 ?
C2 C4 H4C . . 109.5 ?
H4A C4 H4B . . 109.5 ?
H4A C4 H4C . . 109.5 ?
H4B C4 H4C . . 109.5 ?
C2 C5 H5A . . 109.5 ?
C2 C5 H5B . . 109.5 ?
C2 C5 H5C . . 109.5 ?
H5A C5 H5B . . 109.5 ?
H5A C5 H5C . . 109.5 ?
H5B C5 H5C . . 109.5 ?
B1 C6 S2 . . 114.27(10) ?
B1 C6 H6A . . 108.7 ?
B1 C6 H6B . . 108.7 ?
S2 C6 H6A . . 108.7 ?
S2 C6 H6B . . 108.7 ?
H6A C6 H6B . . 107.6 ?
C8 C7 S2 . . 107.89(11) ?
C9 C7 S2 . . 111.51(11) ?
C9 C7 C8 . . 110.52(15) ?
C9 C7 C10 . . 111.63(14) ?
C10 C7 S2 . . 104.66(12) ?
C10 C7 C8 . . 110.43(16) ?
C7 C8 H8A . . 109.5 ?
C7 C8 H8B . . 109.5 ?
C7 C8 H8C . . 109.5 ?
H8A C8 H8B . . 109.5 ?
H8A C8 H8C . . 109.5 ?
H8B C8 H8C . . 109.5 ?
C7 C9 H9A . . 109.5 ?
C7 C9 H9B . . 109.5 ?
C7 C9 H9C . . 109.5 ?
H9A C9 H9B . . 109.5 ?
H9A C9 H9C . . 109.5 ?
H9B C9 H9C . . 109.5 ?
C7 C10 H10A . . 109.5 ?
C7 C10 H10B . . 109.5 ?
C7 C10 H10C . . 109.5 ?
H10A C10 H10B . . 109.5 ?
H10A C10 H10C . . 109.5 ?
H10B C10 H10C . . 109.5 ?
B1 C11 S3 . . 113.87(10) ?
B1 C11 H11A . . 108.8 ?
B1 C11 H11B . . 108.8 ?
S3 C11 H11A . . 108.8 ?
S3 C11 H11B . . 108.8 ?
H11A C11 H11B . . 107.7 ?
C13 C12 S3 . . 110.39(11) ?
C13 C12 C14 . . 111.03(16) ?
C13 C12 C15 . . 111.20(15) ?
C14 C12 S3 . . 109.61(11) ?
C14 C12 C15 . . 110.31(15) ?
C15 C12 S3 . . 104.08(12) ?
C12 C13 H13A . . 109.5 ?
C12 C13 H13B . . 109.5 ?
C12 C13 H13C . . 109.5 ?
H13A C13 H13B . . 109.5 ?
H13A C13 H13C . . 109.5 ?
H13B C13 H13C . . 109.5 ?
C12 C14 H14A . . 109.5 ?
C12 C14 H14B . . 109.5 ?
C12 C14 H14C . . 109.5 ?
H14A C14 H14B . . 109.5 ?
H14A C14 H14C . . 109.5 ?
H14B C14 H14C . . 109.5 ?
C12 C15 H15A . . 109.5 ?
C12 C15 H15B . . 109.5 ?
C12 C15 H15C . . 109.5 ?
H15A C15 H15B . . 109.5 ?
H15A C15 H15C . . 109.5 ?
H15B C15 H15C . . 109.5 ?
C17 C16 H16 . . 118.6 ?
C17 C16 C21 . . 122.79(14) ?
C21 C16 H16 . . 118.6 ?
C16 C17 H17 . . 119.9 ?
C18 C17 C16 . . 120.28(15) ?
C18 C17 H17 . . 119.9 ?
C17 C18 H18 . . 120.5 ?
C17 C18 C19 . . 118.90(14) ?
C19 C18 H18 . . 120.5 ?
C18 C19 H19 . . 119.9 ?
C18 C19 C20 . . 120.22(15) ?
C20 C19 H19 . . 119.9 ?
C19 C20 H20 . . 118.7 ?
C19 C20 C21 . . 122.67(14) ?
C21 C20 H20 . . 118.7 ?
C16 C21 B1 . . 124.84(13) ?
C16 C21 C20 . . 115.13(13) ?
C20 C21 B1 . . 120.03(12) ?
C23 C22 C27 . . 118.7(2) ?
C23 C22 C28 . . 119.9(3) ?
C27 C22 C28 . . 121.3(2) ?
C22 C23 H23 . . 119.6 ?
C24 C23 C22 . . 120.7(2) ?
C24 C23 H23 . . 119.6 ?
C23 C24 H24 . . 120.1 ?
C25 C24 C23 . . 119.78(19) ?
C25 C24 H24 . . 120.1 ?
C24 C25 H25 . . 119.2 ?
C24 C25 C26 . . 121.7(2) ?
C26 C25 H25 . . 119.2 ?
C25 C26 C27 . . 118.8(2) ?
C25 C26 C29 . . 120.1(2) ?
C27 C26 C29 . . 121.1(2) ?
O1A C27 C22 . . 127.8(6) ?
O1A C27 C26 . . 111.9(6) ?
O1B C27 O1A . . 25.8(7) ?
O1B C27 C22 . . 102.2(13) ?
O1B C27 C26 . . 137.4(13) ?
C26 C27 C22 . . 120.23(17) ?
C22 C28 H28A . . 109.5 ?
C22 C28 H28B . . 109.5 ?
C22 C28 H28C . . 109.5 ?
H28A C28 H28B . . 109.5 ?
H28A C28 H28C . . 109.5 ?
H28B C28 H28C . . 109.5 ?
C26 C29 H29A . . 109.5 ?
C26 C29 H29B . . 109.5 ?
C26 C29 H29C . . 109.5 ?
H29A C29 H29B . . 109.5 ?
H29A C29 H29C . . 109.5 ?
H29B C29 H29C . . 109.5 ?

loop_
_geom_bond_atom_site_label_1
_geom_bond_atom_site_label_2
_geom_bond_site_symmetry_2
_geom_bond_distance
_geom_bond_publ_flag
Fe1 O1A . 1.837(3) y
Fe1 O1B . 1.811(6) y
Fe1 S1 . 2.4139(5) y
Fe1 S2 . 2.4344(5) y
Fe1 S3 . 2.4394(5) y
B1 C1 . 1.660(2) ?
B1 C6 . 1.662(2) ?
B1 C11 . 1.667(2) ?
B1 C21 . 1.642(2) ?
O1A O1B . 0.611(16) ?
O1A C27 . 1.378(5) ?
O1B C27 . 1.363(9) ?
S1 C1 . 1.8226(14) ?
S1 C2 . 1.8547(16) ?
S2 C6 . 1.8172(15) ?
S2 C7 . 1.8527(15) ?
S3 C11 . 1.8236(15) ?
S3 C12 . 1.8567(15) ?
C1 H1A . 0.9900 ?
C1 H1B . 0.9900 ?
C2 C3 . 1.528(2) ?
C2 C4 . 1.522(3) ?
C2 C5 . 1.526(2) ?
C3 H3A . 0.9800 ?
C3 H3B . 0.9800 ?
C3 H3C . 0.9800 ?
C4 H4A . 0.9800 ?
C4 H4B . 0.9800 ?
C4 H4C . 0.9800 ?
C5 H5A . 0.9800 ?
C5 H5B . 0.9800 ?
C5 H5C . 0.9800 ?
C6 H6A . 0.9900 ?
C6 H6B . 0.9900 ?
C7 C8 . 1.527(2) ?
C7 C9 . 1.520(2) ?
C7 C10 . 1.524(2) ?
C8 H8A . 0.9800 ?
C8 H8B . 0.9800 ?
C8 H8C . 0.9800 ?
C9 H9A . 0.9800 ?
C9 H9B . 0.9800 ?
C9 H9C . 0.9800 ?
C10 H10A . 0.9800 ?
C10 H10B . 0.9800 ?
C10 H10C . 0.9800 ?
C11 H11A . 0.9900 ?
C11 H11B . 0.9900 ?
C12 C13 . 1.518(2) ?
C12 C14 . 1.519(2) ?
C12 C15 . 1.529(2) ?
C13 H13A . 0.9800 ?
C13 H13B . 0.9800 ?
C13 H13C . 0.9800 ?
C14 H14A . 0.9800 ?
C14 H14B . 0.9800 ?
C14 H14C . 0.9800 ?
C15 H15A . 0.9800 ?
C15 H15B . 0.9800 ?
C15 H15C . 0.9800 ?
C16 H16 . 0.9500 ?
C16 C17 . 1.393(2) ?
C16 C21 . 1.4013(19) ?
C17 H17 . 0.9500 ?
C17 C18 . 1.381(2) ?
C18 H18 . 0.9500 ?
C18 C19 . 1.388(2) ?
C19 H19 . 0.9500 ?
C19 C20 . 1.390(2) ?
C20 H20 . 0.9500 ?
C20 C21 . 1.407(2) ?
C22 C23 . 1.401(3) ?
C22 C27 . 1.407(4) ?
C22 C28 . 1.501(3) ?
C23 H23 . 0.9500 ?
C23 C24 . 1.379(3) ?
C24 H24 . 0.9500 ?
C24 C25 . 1.375(3) ?
C25 H25 . 0.9500 ?
C25 C26 . 1.386(3) ?
C26 C27 . 1.402(3) ?
C26 C29 . 1.506(4) ?
C28 H28A . 0.9800 ?
C28 H28B . 0.9800 ?
C28 H28C . 0.9800 ?
C29 H29A . 0.9800 ?
C29 H29B . 0.9800 ?
C29 H29C . 0.9800 ?

loop_
_geom_torsion_atom_site_label_1
_geom_torsion_atom_site_label_2
_geom_torsion_atom_site_label_3
_geom_torsion_atom_site_label_4
_geom_torsion_site_symmetry_1
_geom_torsion_site_symmetry_2
_geom_torsion_site_symmetry_3
_geom_torsion_site_symmetry_4
_geom_torsion
_geom_torsion_publ_flag
Fe1 O1A O1B C27 . . . . 156.9(4) ?
Fe1 O1A C27 O1B . . . . -42.3(9) ?
Fe1 O1A C27 C22 . . . . -35.8(17) ?
Fe1 O1A C27 C26 . . . . 144.9(14) ?
Fe1 O1B C27 O1A . . . . 52(3) ?
Fe1 O1B C27 C22 . . . . -123(4) ?
Fe1 O1B C27 C26 . . . . 62(4) ?
Fe1 S1 C1 B1 . . . . -40.28(10) ?
Fe1 S1 C2 C3 . . . . 71.10(13) ?
Fe1 S1 C2 C4 . . . . -48.92(14) ?
Fe1 S1 C2 C5 . . . . -171.18(11) ?
Fe1 S2 C6 B1 . . . . -42.92(11) ?
Fe1 S2 C7 C8 . . . . -174.51(11) ?
Fe1 S2 C7 C9 . . . . -52.96(13) ?
Fe1 S2 C7 C10 . . . . 67.88(13) ?
Fe1 S3 C11 B1 . . . . -42.92(10) ?
Fe1 S3 C12 C13 . . . . -31.09(14) ?
Fe1 S3 C12 C14 . . . . -153.69(12) ?
Fe1 S3 C12 C15 . . . . 88.32(12) ?
O1A Fe1 O1B C27 . . . . -51(3) ?
O1A O1B C27 C22 . . . . -174.8(14) ?
O1A O1B C27 C26 . . . . 9.8(19) ?
O1B Fe1 O1A C27 . . . . 41.8(10) ?
O1B O1A C27 C22 . . . . 6.5(18) ?
O1B O1A C27 C26 . . . . -172.9(15) ?
S1 Fe1 O1A O1B . . . . -59.9(18) ?
S1 Fe1 O1A C27 . . . . -18.1(19) ?
S1 Fe1 O1B O1A . . . . 129.8(16) ?
S1 Fe1 O1B C27 . . . . 79(4) ?
S2 Fe1 O1A O1B . . . . 69.2(14) ?
S2 Fe1 O1A C27 . . . . 111.0(13) ?
S2 Fe1 O1B O1A . . . . -121.2(12) ?
S2 Fe1 O1B C27 . . . . -172(4) ?
S3 Fe1 O1A O1B . . . . -175.4(14) ?
S3 Fe1 O1A C27 . . . . -133.6(15) ?
S3 Fe1 O1B O1A . . . . 5.9(19) ?
S3 Fe1 O1B C27 . . . . -45(5) ?
C1 B1 C6 S2 . . . . 92.32(12) ?
C1 B1 C11 S3 . . . . -33.15(14) ?
C1 B1 C21 C16 . . . . -3.75(18) ?
C1 B1 C21 C20 . . . . 176.13(13) ?
C1 S1 C2 C3 . . . . -176.67(12) ?
C1 S1 C2 C4 . . . . 63.31(14) ?
C1 S1 C2 C5 . . . . -58.95(14) ?
C2 S1 C1 B1 . . . . -159.47(10) ?
C6 B1 C1 S1 . . . . -34.87(14) ?
C6 B1 C11 S3 . . . . 92.25(13) ?
C6 B1 C21 C16 . . . . -124.38(14) ?
C6 B1 C21 C20 . . . . 55.50(16) ?
C6 S2 C7 C8 . . . . -62.09(14) ?
C6 S2 C7 C9 . . . . 59.46(13) ?
C6 S2 C7 C10 . . . . -179.70(12) ?
C7 S2 C6 B1 . . . . -164.66(10) ?
C11 B1 C1 S1 . . . . 90.48(12) ?
C11 B1 C6 S2 . . . . -33.05(15) ?
C11 B1 C21 C16 . . . . 116.75(15) ?
C11 B1 C21 C20 . . . . -63.36(16) ?
C11 S3 C12 C13 . . . . 80.18(13) ?
C11 S3 C12 C14 . . . . -42.42(14) ?
C11 S3 C12 C15 . . . . -160.41(12) ?
C12 S3 C11 B1 . . . . -160.41(10) ?
C16 C17 C18 C19 . . . . -0.1(2) ?
C17 C16 C21 B1 . . . . 178.40(13) ?
C17 C16 C21 C20 . . . . -1.5(2) ?
C17 C18 C19 C20 . . . . -0.4(3) ?
C18 C19 C20 C21 . . . . 0.0(3) ?
C19 C20 C21 B1 . . . . -178.95(14) ?
C19 C20 C21 C16 . . . . 0.9(2) ?
C21 B1 C1 S1 . . . . -152.27(9) ?
C21 B1 C6 S2 . . . . -148.44(10) ?
C21 B1 C11 S3 . . . . -152.30(10) ?
C21 C16 C17 C18 . . . . 1.1(2) ?
C22 C23 C24 C25 . . . . 0.0(3) ?
C23 C22 C27 O1A . . . . 178.0(4) ?
C23 C22 C27 O1B . . . . -179.1(5) ?
C23 C22 C27 C26 . . . . -2.7(3) ?
C23 C24 C25 C26 . . . . -0.9(3) ?
C24 C25 C26 C27 . . . . 0.0(3) ?
C24 C25 C26 C29 . . . . -179.5(2) ?
C25 C26 C27 O1A . . . . -178.8(4) ?
C25 C26 C27 O1B . . . . 176.6(6) ?
C25 C26 C27 C22 . . . . 1.8(3) ?
C27 O1A O1B Fe1 . . . . -156.9(4) ?
C27 C22 C23 C24 . . . . 1.8(3) ?
C28 C22 C23 C24 . . . . -176.9(2) ?
C28 C22 C27 O1A . . . . -3.4(5) ?
C28 C22 C27 O1B . . . . -0.5(5) ?
C28 C22 C27 C26 . . . . 175.94(19) ?
C29 C26 C27 O1A . . . . 0.7(4) ?
C29 C26 C27 O1B . . . . -3.8(6) ?
C29 C26 C27 C22 . . . . -178.67(19) ?

_cod_database_fobs_code 2022423
